data_7013308
loop_
_publ_author_name
'Chattopadhyay, Swarup'
'Fanwick, Phillip E.'
'Walton, Richard A.'

_publ_section_title
;
 Reactions of the triply-bonded complex
 cis-Re2(&#xFFFD;-O2CCH3)2Cl2(&#xFFFD;-dppm)2 with pyridine carboxylic
 acids. The isolation and structural characterization of a third
 structural isomer of Re2(dipic)Cl2(&#xFFFD;-dppm)2 (dipic =
 pyridine-2,6-dicarboxylate)
;
_journal_issue 18
_journal_name_full 'Dalton Transactions'
_journal_page_first 3617
_journal_paper_doi 10.1039/b306331n
_journal_year 2003
_chemical_formula_moiety Re2(picO)2(dppm)2
_chemical_formula_sum 'C62 H50 N2 O6 P4 Re2'
_chemical_formula_weight 1415.40
_chemical_name_systematic ' ?'
_space_group_IT_number 14
_symmetry_cell_setting monoclinic
_symmetry_space_group_name_Hall '-P 2yn'
_symmetry_space_group_name_H-M 'P 1 21/n 1'
_atom_type_scat_source 'International Tables for Crystallography (Vol C)'
_audit_creation_date 23-05-03
_audit_creation_method from_MolEN_and_SHELXL
_audit_update_record ' ?'
_cell_angle_alpha 90.00
_cell_angle_beta 104.9374(11)
_cell_angle_gamma 90.00
_cell_formula_units_Z 4
_cell_length_a 12.1326(3)
_cell_length_b 21.4366(5)
_cell_length_c 23.4676(6)
_cell_measurement_reflns_used 24531
_cell_measurement_temperature 150
_cell_measurement_theta_max 27
_cell_measurement_theta_min 2
_cell_volume 5897.2(3)
_computing_cell_refinement DENZO/SCALEPACK_(Otwinowski,_1996)
_computing_data_collection Collect_(Nonius,_1998)
_computing_data_reduction DENZO/SCALEPACK_(Otwinowski,_1996)
_computing_molecular_graphics
;
ORTEP (Johnson, 1976)
PLATON (Spek, 1997)
;
_computing_publication_material CIF_VAX_MolEN_(Fair,_1990)
_computing_structure_refinement SHELX97_(Sheldrick,_1997)
_computing_structure_solution PATTY_(DIRDIF99,_Beurskins,_1999)
_diffrn_ambient_temperature 150
_diffrn_measured_fraction_theta_max 0.5205
_diffrn_measurement_device_type Nonius_KappaCCD
_diffrn_measurement_method \w
_diffrn_radiation_type MO-K\a
_diffrn_radiation_wavelength 0.71073
_diffrn_reflns_av_R_equivalents 0.047
_diffrn_reflns_limit_h_max 15
_diffrn_reflns_limit_h_min 0
_diffrn_reflns_limit_k_max 28
_diffrn_reflns_limit_k_min 0
_diffrn_reflns_limit_l_max 29
_diffrn_reflns_limit_l_min -30
_diffrn_reflns_number 24531
_diffrn_reflns_theta_max 27.87
_diffrn_reflns_theta_min 2.35
_exptl_absorpt_coefficient_mu 4.313
_exptl_absorpt_correction_T_max 0.3054
_exptl_absorpt_correction_T_min 0.1362
_exptl_absorpt_correction_type multi-scan_(Otwinowski_&_Minor,_1
_exptl_crystal_colour 'dark red'
_exptl_crystal_density_diffrn 1.59
_exptl_crystal_description plate
_exptl_crystal_F_000 2776
_exptl_crystal_size_max 0.48
_exptl_crystal_size_mid 0.43
_exptl_crystal_size_min 0.28
_refine_diff_density_max 1.26
_refine_diff_density_min -2.54
_refine_ls_extinction_method none
_refine_ls_goodness_of_fit_ref 0.913
_refine_ls_hydrogen_treatment H_atoms_riding
_refine_ls_matrix_type full
_refine_ls_number_parameters 685
_refine_ls_number_reflns 13001
_refine_ls_number_restraints 0
_refine_ls_R_factor_gt 0.041
_refine_ls_shift/su_max 0.001
_refine_ls_structure_factor_coef Fsqd
_refine_ls_weighting_details '1/[\s^2^(Fo^2^)+(0.0296P)^2^+0.0000P] where P=(Fo^2^+2Fc^2^)/3  '
_refine_ls_weighting_scheme calc
_refine_ls_wR_factor_ref 0.076
_reflns_number_gt 10096
_reflns_number_total 13040
_reflns_threshold_expression >2.0\s(I)
_cod_data_source_file b306331n.txt
_cod_data_source_block SWCH16
_cod_depositor_comments
;
The following automatic conversions were performed:
'_refine_ls_weighting_scheme' value 'calc ' changed to 'calc' according to
'/home/saulius/struct/CIF-dictionaries/cif_core.dic' dictionary named
'cif_core.dic' version 2.4.1 from 2010-06-29.

Automatic conversion script
Id: cif_fix_enum 1527 2010-12-29 10:47:43Z saulius 
;
_cod_database_code 7013308

loop_
_symmetry_equiv_pos_as_xyz
'x, y, z'
'-x+1/2, y+1/2, -z+1/2'
'-x, -y, -z'
'x+1/2, -y+1/2, z+1/2'

loop_
_atom_site_label
_atom_site_type_symbol
_atom_site_fract_x
_atom_site_fract_y
_atom_site_fract_z
_atom_site_U_iso_or_equiv
_atom_site_adp_type
_atom_site_occupancy
_atom_site_symmetry_multiplicity
_atom_site_calc_flag
_atom_site_refinement_flags
_atom_site_disorder_assembly
_atom_site_disorder_group
Re(1) Re 0.140371(17) 0.220887(10) 0.393067(10) 0.02092(6) Uani 1 1 d . . .
Re(2) Re 0.292104(17) 0.257843(10) 0.359589(10) 0.02089(6) Uani 1 1 d . . .
P(1) P 0.22249(11) 0.11926(6) 0.41098(6) 0.0221(3) Uani 1 1 d . . .
P(2) P 0.39159(11) 0.16546(6) 0.34342(6) 0.0229(3) Uani 1 1 d . . .
P(3) P -0.00741(11) 0.20105(6) 0.30438(6) 0.0232(3) Uani 1 1 d . . .
P(4) P 0.17433(12) 0.27350(6) 0.26243(6) 0.0229(3) Uani 1 1 d . . .
O(16) O 0.4016(3) 0.26805(15) 0.44508(16) 0.0246(8) Uani 1 1 d . . .
O(26) O 0.0740(3) 0.30998(16) 0.40033(16) 0.0271(9) Uani 1 1 d . . .
O(171) O 0.0445(3) 0.19578(17) 0.45626(17) 0.0297(9) Uani 1 1 d . . .
O(172) O 0.0237(4) 0.2152(2) 0.54668(19) 0.0467(12) Uani 1 1 d . . .
O(271) O 0.4050(3) 0.32509(17) 0.33455(16) 0.0318(9) Uani 1 1 d . . .
O(272) O 0.4688(4) 0.4232(2) 0.3445(2) 0.0601(14) Uani 1 1 d . . .
N(1) N 0.2435(3) 0.24981(19) 0.47804(18) 0.0209(10) Uani 1 1 d . . .
N(21) N 0.2385(4) 0.34841(19) 0.3822(2) 0.0261(11) Uani 1 1 d . . .
C(11) C 0.1362(4) 0.0477(2) 0.4068(2) 0.0235(12) Uani 1 1 d . . .
C(12) C 0.1891(5) 0.2532(2) 0.5225(2) 0.0271(13) Uani 1 1 d . . .
C(13) C 0.2345(5) 0.2820(3) 0.5740(3) 0.0366(15) Uani 1 1 d . . .
C(14) C 0.3433(5) 0.3112(3) 0.5837(3) 0.0379(15) Uani 1 1 d . . .
C(15) C 0.4012(5) 0.3054(3) 0.5399(3) 0.0318(14) Uani 1 1 d . . .
C(16) C 0.3506(5) 0.2743(2) 0.4873(2) 0.0246(12) Uani 1 1 d . . .
C(17) C 0.0771(5) 0.2200(3) 0.5081(3) 0.0297(14) Uani 1 1 d . . .
C(1B) C 0.3139(4) 0.0985(2) 0.3626(2) 0.0264(13) Uani 1 1 d . . .
C(22) C 0.3072(5) 0.3973(2) 0.3789(2) 0.0314(14) Uani 1 1 d . . .
C(23) C 0.2859(6) 0.4555(3) 0.3971(3) 0.0473(18) Uani 1 1 d . . .
C(24) C 0.1903(6) 0.4644(3) 0.4182(3) 0.0520(19) Uani 1 1 d . . .
C(25) C 0.1194(6) 0.4167(3) 0.4212(3) 0.0411(16) Uani 1 1 d . . .
C(26) C 0.1426(5) 0.3565(3) 0.4017(2) 0.0282(13) Uani 1 1 d . . .
C(27) C 0.4019(5) 0.3820(3) 0.3512(3) 0.0362(15) Uani 1 1 d . . .
C(2B) C 0.0479(4) 0.2220(2) 0.2414(2) 0.0271(13) Uani 1 1 d . . .
C(112) C 0.1846(5) -0.0103(2) 0.4018(3) 0.0363(15) Uani 1 1 d . . .
C(113) C 0.1247(5) -0.0639(3) 0.4034(3) 0.0408(16) Uani 1 1 d . . .
C(114) C 0.0161(5) -0.0620(3) 0.4114(3) 0.0422(16) Uani 1 1 d . . .
C(115) C -0.0318(5) -0.0057(3) 0.4162(3) 0.0428(17) Uani 1 1 d . . .
C(116) C 0.0275(5) 0.0494(3) 0.4142(3) 0.0326(14) Uani 1 1 d . . .
C(121) C 0.3098(4) 0.1103(2) 0.4871(2) 0.0246(13) Uani 1 1 d . . .
C(122) C 0.4258(5) 0.1165(3) 0.5025(3) 0.0338(14) Uani 1 1 d . . .
C(123) C 0.4864(6) 0.1113(3) 0.5614(3) 0.0489(18) Uani 1 1 d . . .
C(124) C 0.4304(6) 0.1013(3) 0.6049(3) 0.0434(16) Uani 1 1 d . . .
C(125) C 0.3118(6) 0.0955(3) 0.5886(3) 0.0423(16) Uani 1 1 d . . .
C(126) C 0.2531(5) 0.0995(3) 0.5306(3) 0.0316(14) Uani 1 1 d . . .
C(211) C 0.4090(4) 0.1445(2) 0.2701(2) 0.0231(12) Uani 1 1 d . . .
C(212) C 0.3154(5) 0.1242(2) 0.2254(3) 0.0289(14) Uani 1 1 d . . .
C(213) C 0.3261(5) 0.1124(3) 0.1691(3) 0.0370(15) Uani 1 1 d . . .
C(214) C 0.4324(5) 0.1187(3) 0.1568(3) 0.0379(16) Uani 1 1 d . . .
C(215) C 0.5241(5) 0.1378(3) 0.2005(3) 0.0329(14) Uani 1 1 d . . .
C(216) C 0.5149(4) 0.1506(2) 0.2567(2) 0.0262(13) Uani 1 1 d . . .
C(221) C 0.5387(4) 0.1560(3) 0.3875(2) 0.0267(13) Uani 1 1 d . . .
C(222) C 0.6017(4) 0.2098(3) 0.4086(2) 0.0294(13) Uani 1 1 d . . .
C(223) C 0.7147(5) 0.2041(3) 0.4419(2) 0.0351(15) Uani 1 1 d . . .
C(224) C 0.7641(5) 0.1461(3) 0.4540(3) 0.0366(15) Uani 1 1 d . . .
C(225) C 0.7023(5) 0.0934(3) 0.4326(3) 0.0388(16) Uani 1 1 d . . .
C(226) C 0.5907(4) 0.0978(3) 0.3988(3) 0.0324(14) Uani 1 1 d . . .
C(311) C -0.0699(4) 0.1231(2) 0.2842(2) 0.0279(13) Uani 1 1 d . . .
C(312) C -0.0127(5) 0.0770(3) 0.2613(3) 0.0343(15) Uani 1 1 d . . .
C(313) C -0.0565(5) 0.0179(3) 0.2495(3) 0.0464(18) Uani 1 1 d . . .
C(314) C -0.1596(5) 0.0030(3) 0.2624(3) 0.0511(19) Uani 1 1 d . . .
C(315) C -0.2159(5) 0.0474(3) 0.2859(3) 0.0469(18) Uani 1 1 d . . .
C(316) C -0.1721(5) 0.1074(3) 0.2973(3) 0.0337(15) Uani 1 1 d . . .
C(321) C -0.1379(4) 0.2475(2) 0.2933(2) 0.0233(12) Uani 1 1 d . . .
C(322) C -0.1695(5) 0.2739(3) 0.3406(3) 0.0321(14) Uani 1 1 d . . .
C(323) C -0.2681(5) 0.3110(3) 0.3300(3) 0.0411(17) Uani 1 1 d . . .
C(324) C -0.3343(5) 0.3208(3) 0.2738(3) 0.0397(16) Uani 1 1 d . . .
C(325) C -0.3035(5) 0.2941(3) 0.2260(3) 0.0407(16) Uani 1 1 d . . .
C(326) C -0.2078(5) 0.2572(3) 0.2363(3) 0.0320(14) Uani 1 1 d . . .
C(411) C 0.2288(5) 0.2684(2) 0.1966(2) 0.0251(13) Uani 1 1 d . . .
C(412) C 0.1539(5) 0.2611(3) 0.1420(3) 0.0310(14) Uani 1 1 d . . .
C(413) C 0.1944(5) 0.2592(3) 0.0908(3) 0.0348(15) Uani 1 1 d . . .
C(414) C 0.3101(5) 0.2637(3) 0.0959(3) 0.0315(14) Uani 1 1 d . . .
C(415) C 0.3851(4) 0.2723(2) 0.1507(2) 0.0266(13) Uani 1 1 d . . .
C(416) C 0.3449(5) 0.2742(2) 0.2012(2) 0.0263(13) Uani 1 1 d . . .
C(421) C 0.1177(4) 0.3531(2) 0.2521(2) 0.0241(12) Uani 1 1 d . . .
C(422) C 0.0173(5) 0.3712(3) 0.2674(2) 0.0271(13) Uani 1 1 d . . .
C(423) C -0.0157(5) 0.4326(3) 0.2645(3) 0.0346(15) Uani 1 1 d . . .
C(424) C 0.0490(5) 0.4784(3) 0.2469(3) 0.0378(15) Uani 1 1 d . . .
C(425) C 0.1487(5) 0.4613(3) 0.2321(3) 0.0382(16) Uani 1 1 d . . .
C(426) C 0.1826(5) 0.3993(3) 0.2346(3) 0.0323(14) Uani 1 1 d . . .
H(13) H 0.1943 0.2830 0.6038 0.044 Uiso 1 1 calc R . .
H(14) H 0.3753 0.3339 0.6188 0.045 Uiso 1 1 calc R . .
H(15) H 0.4754 0.3227 0.5458 0.038 Uiso 1 1 calc R . .
H(23) H 0.3357 0.4893 0.3954 0.057 Uiso 1 1 calc R . .
H(24) H 0.1743 0.5048 0.4307 0.062 Uiso 1 1 calc R . .
H(25) H 0.0548 0.4233 0.4362 0.049 Uiso 1 1 calc R . .
H(112) H 0.2600 -0.0125 0.3972 0.044 Uiso 1 1 calc R . .
H(113) H 0.1583 -0.1031 0.3989 0.049 Uiso 1 1 calc R . .
H(114) H -0.0245 -0.0995 0.4136 0.051 Uiso 1 1 calc R . .
H(115) H -0.1072 -0.0039 0.4209 0.051 Uiso 1 1 calc R . .
H(116) H -0.0073 0.0884 0.4180 0.039 Uiso 1 1 calc R . .
H(122) H 0.4651 0.1243 0.4731 0.041 Uiso 1 1 calc R . .
H(123) H 0.5672 0.1147 0.5717 0.059 Uiso 1 1 calc R . .
H(124) H 0.4718 0.0985 0.6452 0.052 Uiso 1 1 calc R . .
H(125) H 0.2718 0.0886 0.6179 0.051 Uiso 1 1 calc R . .
H(126) H 0.1725 0.0949 0.5199 0.038 Uiso 1 1 calc R . .
H(1B1) H 0.2662 0.0798 0.3259 0.032 Uiso 1 1 calc R . .
H(1B2) H 0.3697 0.0665 0.3825 0.032 Uiso 1 1 calc R . .
H(212) H 0.2436 0.1186 0.2339 0.035 Uiso 1 1 calc R . .
H(213) H 0.2615 0.1000 0.1388 0.044 Uiso 1 1 calc R . .
H(214) H 0.4408 0.1098 0.1185 0.046 Uiso 1 1 calc R . .
H(215) H 0.5961 0.1423 0.1920 0.039 Uiso 1 1 calc R . .
H(216) H 0.5800 0.1635 0.2864 0.031 Uiso 1 1 calc R . .
H(222) H 0.5678 0.2498 0.4003 0.035 Uiso 1 1 calc R . .
H(223) H 0.7578 0.2404 0.4562 0.042 Uiso 1 1 calc R . .
H(224) H 0.8407 0.1425 0.4771 0.044 Uiso 1 1 calc R . .
H(225) H 0.7366 0.0535 0.4411 0.047 Uiso 1 1 calc R . .
H(226) H 0.5496 0.0612 0.3834 0.039 Uiso 1 1 calc R . .
H(2B1) H -0.0128 0.2433 0.2113 0.032 Uiso 1 1 calc R . .
H(2B2) H 0.0687 0.1834 0.2234 0.032 Uiso 1 1 calc R . .
H(312) H 0.0586 0.0866 0.2537 0.041 Uiso 1 1 calc R . .
H(313) H -0.0172 -0.0124 0.2327 0.056 Uiso 1 1 calc R . .
H(314) H -0.1903 -0.0379 0.2549 0.061 Uiso 1 1 calc R . .
H(315) H -0.2860 0.0371 0.2945 0.056 Uiso 1 1 calc R . .
H(316) H -0.2117 0.1376 0.3141 0.040 Uiso 1 1 calc R . .
H(322) H -0.1249 0.2670 0.3797 0.039 Uiso 1 1 calc R . .
H(323) H -0.2893 0.3297 0.3623 0.049 Uiso 1 1 calc R . .
H(324) H -0.4011 0.3457 0.2674 0.048 Uiso 1 1 calc R . .
H(325) H -0.3481 0.3013 0.1869 0.049 Uiso 1 1 calc R . .
H(326) H -0.1884 0.2377 0.2039 0.038 Uiso 1 1 calc R . .
H(412) H 0.0745 0.2572 0.1388 0.037 Uiso 1 1 calc R . .
H(413) H 0.1424 0.2549 0.0531 0.042 Uiso 1 1 calc R . .
H(414) H 0.3382 0.2610 0.0617 0.038 Uiso 1 1 calc R . .
H(415) H 0.4644 0.2769 0.1539 0.032 Uiso 1 1 calc R . .
H(416) H 0.3969 0.2794 0.2388 0.032 Uiso 1 1 calc R . .
H(422) H -0.0280 0.3406 0.2798 0.033 Uiso 1 1 calc R . .
H(423) H -0.0840 0.4438 0.2747 0.041 Uiso 1 1 calc R . .
H(424) H 0.0257 0.5208 0.2450 0.045 Uiso 1 1 calc R . .
H(425) H 0.1940 0.4923 0.2202 0.046 Uiso 1 1 calc R . .
H(426) H 0.2508 0.3884 0.2243 0.039 Uiso 1 1 calc R . .

loop_
_atom_site_aniso_label
_atom_site_aniso_U_11
_atom_site_aniso_U_22
_atom_site_aniso_U_33
_atom_site_aniso_U_12
_atom_site_aniso_U_13
_atom_site_aniso_U_23
Re(1) 0.01850(11) 0.01849(12) 0.02798(13) 0.00067(9) 0.00996(10) 0.00050(9)
Re(2) 0.01885(11) 0.01846(12) 0.02691(13) -0.00077(9) 0.00873(10) 0.00100(9)
P(1) 0.0201(7) 0.0178(7) 0.0303(9) -0.0002(6) 0.0098(7) 0.0004(6)
P(2) 0.0190(7) 0.0202(8) 0.0313(9) 0.0018(6) 0.0094(7) 0.0004(6)
P(3) 0.0177(7) 0.0215(8) 0.0318(9) 0.0013(6) 0.0091(7) 0.0002(6)
P(4) 0.0208(7) 0.0203(8) 0.0292(9) 0.0004(6) 0.0093(7) 0.0015(6)
O(16) 0.0211(19) 0.022(2) 0.031(2) -0.0010(15) 0.0081(18) -0.0001(17)
O(26) 0.025(2) 0.018(2) 0.042(2) -0.0005(16) 0.0146(19) -0.0016(17)
O(171) 0.028(2) 0.033(2) 0.033(2) -0.0014(17) 0.016(2) 0.0016(19)
O(172) 0.049(3) 0.052(3) 0.050(3) -0.007(2) 0.033(2) -0.004(2)
O(271) 0.028(2) 0.032(2) 0.038(3) -0.0080(17) 0.013(2) 0.0023(19)
O(272) 0.074(4) 0.039(3) 0.081(4) -0.029(2) 0.045(3) -0.006(3)
N(1) 0.022(2) 0.022(2) 0.021(3) -0.0021(19) 0.011(2) -0.0039(19)
N(21) 0.027(3) 0.016(2) 0.038(3) -0.004(2) 0.013(2) -0.006(2)
C(11) 0.025(3) 0.020(3) 0.025(3) -0.001(2) 0.005(3) 0.002(2)
C(12) 0.032(3) 0.028(3) 0.026(3) 0.001(3) 0.017(3) 0.000(3)
C(13) 0.034(3) 0.045(4) 0.035(4) 0.005(3) 0.017(3) -0.006(3)
C(14) 0.032(4) 0.046(4) 0.033(4) -0.006(3) 0.005(3) -0.007(3)
C(15) 0.023(3) 0.035(3) 0.036(4) 0.001(3) 0.005(3) -0.005(3)
C(16) 0.026(3) 0.022(3) 0.026(3) 0.005(2) 0.006(3) 0.004(2)
C(17) 0.022(3) 0.035(3) 0.035(4) 0.002(3) 0.011(3) 0.001(3)
C(1B) 0.023(3) 0.021(3) 0.034(4) -0.003(2) 0.007(3) 0.002(3)
C(22) 0.048(4) 0.017(3) 0.028(3) -0.002(3) 0.007(3) 0.002(2)
C(23) 0.059(5) 0.025(4) 0.059(5) -0.012(3) 0.017(4) -0.009(3)
C(24) 0.072(5) 0.021(4) 0.067(5) 0.000(3) 0.024(4) -0.013(3)
C(25) 0.052(4) 0.026(3) 0.048(4) 0.010(3) 0.017(4) -0.001(3)
C(26) 0.039(4) 0.023(3) 0.023(3) 0.010(3) 0.010(3) 0.004(2)
C(27) 0.049(4) 0.023(3) 0.039(4) -0.017(3) 0.016(3) 0.002(3)
C(2B) 0.023(3) 0.029(3) 0.031(3) 0.007(2) 0.009(3) 0.000(3)
C(112) 0.029(3) 0.022(3) 0.062(5) 0.000(3) 0.020(3) 0.006(3)
C(113) 0.039(4) 0.022(3) 0.063(5) 0.001(3) 0.015(4) 0.001(3)
C(114) 0.044(4) 0.025(3) 0.061(5) -0.009(3) 0.019(4) 0.003(3)
C(115) 0.025(3) 0.038(4) 0.069(5) -0.012(3) 0.018(3) 0.000(3)
C(116) 0.025(3) 0.028(3) 0.048(4) 0.004(3) 0.016(3) 0.001(3)
C(121) 0.024(3) 0.019(3) 0.030(3) -0.001(2) 0.006(3) 0.003(2)
C(122) 0.031(3) 0.040(4) 0.029(4) -0.008(3) 0.006(3) 0.005(3)
C(123) 0.039(4) 0.056(5) 0.051(5) -0.011(3) 0.010(4) 0.004(4)
C(124) 0.049(4) 0.044(4) 0.028(4) -0.006(3) -0.005(3) 0.002(3)
C(125) 0.047(4) 0.044(4) 0.040(4) -0.001(3) 0.018(4) 0.005(3)
C(126) 0.028(3) 0.036(4) 0.033(4) -0.002(3) 0.011(3) 0.003(3)
C(211) 0.028(3) 0.008(3) 0.036(4) 0.002(2) 0.012(3) 0.003(2)
C(212) 0.027(3) 0.018(3) 0.043(4) 0.000(2) 0.011(3) 0.000(3)
C(213) 0.040(4) 0.033(3) 0.038(4) 0.002(3) 0.008(3) -0.002(3)
C(214) 0.046(4) 0.033(4) 0.041(4) 0.003(3) 0.022(4) -0.006(3)
C(215) 0.034(3) 0.029(3) 0.041(4) 0.001(3) 0.019(3) 0.004(3)
C(216) 0.022(3) 0.023(3) 0.035(4) -0.001(2) 0.010(3) 0.002(3)
C(221) 0.021(3) 0.034(3) 0.028(3) 0.001(2) 0.011(3) 0.005(3)
C(222) 0.017(3) 0.039(4) 0.032(4) 0.002(2) 0.005(3) 0.001(3)
C(223) 0.029(3) 0.046(4) 0.032(4) -0.004(3) 0.010(3) -0.002(3)
C(224) 0.024(3) 0.050(4) 0.037(4) 0.003(3) 0.010(3) 0.007(3)
C(225) 0.031(3) 0.043(4) 0.046(4) 0.011(3) 0.017(3) 0.007(3)
C(226) 0.015(3) 0.035(3) 0.047(4) 0.007(2) 0.008(3) 0.001(3)
C(311) 0.023(3) 0.021(3) 0.038(4) -0.004(2) 0.007(3) -0.005(3)
C(312) 0.024(3) 0.028(3) 0.051(4) 0.002(3) 0.010(3) -0.003(3)
C(313) 0.040(4) 0.032(4) 0.068(5) -0.001(3) 0.016(4) -0.015(3)
C(314) 0.038(4) 0.022(3) 0.091(6) -0.008(3) 0.013(4) -0.010(3)
C(315) 0.021(3) 0.027(4) 0.094(6) -0.004(3) 0.018(4) -0.007(4)
C(316) 0.021(3) 0.029(3) 0.054(4) -0.004(2) 0.015(3) -0.001(3)
C(321) 0.013(3) 0.021(3) 0.034(4) 0.001(2) 0.004(3) 0.000(2)
C(322) 0.027(3) 0.036(4) 0.037(4) 0.006(3) 0.015(3) 0.002(3)
C(323) 0.030(3) 0.037(4) 0.066(5) 0.006(3) 0.029(4) -0.001(3)
C(324) 0.023(3) 0.027(3) 0.070(5) 0.007(3) 0.014(4) 0.013(3)
C(325) 0.018(3) 0.051(4) 0.052(4) -0.004(3) 0.007(3) 0.005(3)
C(326) 0.023(3) 0.032(3) 0.042(4) 0.003(3) 0.010(3) -0.002(3)
C(411) 0.024(3) 0.022(3) 0.029(3) -0.002(2) 0.007(3) 0.005(2)
C(412) 0.020(3) 0.040(4) 0.036(4) 0.002(3) 0.013(3) 0.005(3)
C(413) 0.031(3) 0.045(4) 0.027(3) -0.008(3) 0.006(3) -0.003(3)
C(414) 0.026(3) 0.037(3) 0.039(4) 0.001(3) 0.020(3) 0.006(3)
C(415) 0.020(3) 0.027(3) 0.033(4) -0.002(2) 0.009(3) 0.002(3)
C(416) 0.025(3) 0.024(3) 0.031(3) -0.002(2) 0.010(3) 0.004(3)
C(421) 0.026(3) 0.022(3) 0.021(3) 0.003(2) -0.001(3) 0.007(2)
C(422) 0.028(3) 0.025(3) 0.030(3) -0.002(2) 0.011(3) -0.001(3)
C(423) 0.033(3) 0.030(3) 0.043(4) 0.007(3) 0.014(3) 0.006(3)
C(424) 0.039(4) 0.024(3) 0.049(4) 0.009(3) 0.008(3) 0.002(3)
C(425) 0.043(4) 0.020(3) 0.053(4) -0.004(3) 0.015(3) 0.005(3)
C(426) 0.025(3) 0.026(3) 0.046(4) 0.003(3) 0.011(3) 0.006(3)

loop_
_geom_angle_atom_site_label_1
_geom_angle_atom_site_label_2
_geom_angle_atom_site_label_3
_geom_angle
_geom_angle_site_symmetry_1
_geom_angle_site_symmetry_3
_geom_angle_publ_flag
O(26) Re(1) N(1) 78.82(15) . . ?
O(26) Re(1) O(171) 83.46(13) . . ?
N(1) Re(1) O(171) 74.04(14) . . ?
O(26) Re(1) Re(2) 94.08(9) . . ?
N(1) Re(1) Re(2) 83.85(10) . . ?
O(171) Re(1) Re(2) 157.82(11) . . ?
O(26) Re(1) P(1) 165.59(11) . . ?
N(1) Re(1) P(1) 89.04(11) . . ?
O(171) Re(1) P(1) 85.77(10) . . ?
Re(2) Re(1) P(1) 92.27(3) . . ?
O(26) Re(1) P(3) 90.87(11) . . ?
N(1) Re(1) P(3) 167.41(11) . . ?
O(171) Re(1) P(3) 97.81(11) . . ?
Re(2) Re(1) P(3) 104.28(3) . . ?
P(1) Re(1) P(3) 100.08(5) . . ?
O(16) Re(2) N(21) 80.17(15) . . ?
O(16) Re(2) O(271) 84.39(14) . . ?
N(21) Re(2) O(271) 73.74(14) . . ?
O(16) Re(2) Re(1) 94.20(9) . . ?
N(21) Re(2) Re(1) 84.73(11) . . ?
O(271) Re(2) Re(1) 158.37(10) . . ?
O(16) Re(2) P(4) 165.84(10) . . ?
N(21) Re(2) P(4) 87.92(13) . . ?
O(271) Re(2) P(4) 84.95(11) . . ?
Re(1) Re(2) P(4) 92.28(3) . . ?
O(16) Re(2) P(2) 90.97(10) . . ?
N(21) Re(2) P(2) 167.87(12) . . ?
O(271) Re(2) P(2) 97.30(10) . . ?
Re(1) Re(2) P(2) 104.31(3) . . ?
P(4) Re(2) P(2) 99.61(5) . . ?
C(1B) P(1) C(121) 106.6(2) . . ?
C(1B) P(1) C(11) 100.9(2) . . ?
C(121) P(1) C(11) 98.2(2) . . ?
C(1B) P(1) Re(1) 113.85(17) . . ?
C(121) P(1) Re(1) 112.14(17) . . ?
C(11) P(1) Re(1) 122.95(17) . . ?
C(221) P(2) C(1B) 105.2(2) . . ?
C(221) P(2) C(211) 99.9(2) . . ?
C(1B) P(2) C(211) 103.2(2) . . ?
C(221) P(2) Re(2) 117.32(19) . . ?
C(1B) P(2) Re(2) 107.21(17) . . ?
C(211) P(2) Re(2) 122.17(17) . . ?
C(2B) P(3) C(321) 103.7(2) . . ?
C(2B) P(3) C(311) 103.1(2) . . ?
C(321) P(3) C(311) 99.9(2) . . ?
C(2B) P(3) Re(1) 107.97(18) . . ?
C(321) P(3) Re(1) 116.78(19) . . ?
C(311) P(3) Re(1) 123.15(19) . . ?
C(421) P(4) C(411) 98.6(2) . . ?
C(421) P(4) C(2B) 105.3(2) . . ?
C(411) P(4) C(2B) 101.1(2) . . ?
C(421) P(4) Re(2) 111.68(18) . . ?
C(411) P(4) Re(2) 122.73(18) . . ?
C(2B) P(4) Re(2) 115.02(18) . . ?
C(16) O(16) Re(2) 115.3(3) . . ?
C(26) O(26) Re(1) 116.5(3) . . ?
C(17) O(171) Re(1) 117.2(3) . . ?
C(27) O(271) Re(2) 118.6(3) . . ?
C(16) N(1) C(12) 118.9(5) . . ?
C(16) N(1) Re(1) 124.1(3) . . ?
C(12) N(1) Re(1) 116.1(3) . . ?
C(22) N(21) C(26) 120.7(4) . . ?
C(22) N(21) Re(2) 117.0(3) . . ?
C(26) N(21) Re(2) 122.2(3) . . ?
C(116) C(11) C(112) 118.2(5) . . ?
C(116) C(11) P(1) 121.4(4) . . ?
C(112) C(11) P(1) 120.1(4) . . ?
C(13) C(12) N(1) 122.8(5) . . ?
C(13) C(12) C(17) 124.2(5) . . ?
N(1) C(12) C(17) 112.9(5) . . ?
C(12) C(13) C(14) 119.6(5) . . ?
C(15) C(14) C(13) 117.8(5) . . ?
C(14) C(15) C(16) 120.2(5) . . ?
O(16) C(16) N(1) 117.2(5) . . ?
O(16) C(16) C(15) 122.3(5) . . ?
N(1) C(16) C(15) 120.5(5) . . ?
O(172) C(17) O(171) 124.3(5) . . ?
O(172) C(17) C(12) 119.1(5) . . ?
O(171) C(17) C(12) 116.5(4) . . ?
P(1) C(1B) P(2) 113.1(3) . . ?
N(21) C(22) C(23) 121.4(5) . . ?
N(21) C(22) C(27) 114.1(5) . . ?
C(23) C(22) C(27) 124.4(5) . . ?
C(22) C(23) C(24) 118.6(6) . . ?
C(25) C(24) C(23) 121.2(6) . . ?
C(24) C(25) C(26) 119.3(6) . . ?
O(26) C(26) N(21) 119.4(4) . . ?
O(26) C(26) C(25) 121.9(5) . . ?
N(21) C(26) C(25) 118.7(5) . . ?
O(272) C(27) O(271) 124.6(5) . . ?
O(272) C(27) C(22) 120.1(5) . . ?
O(271) C(27) C(22) 115.3(5) . . ?
P(3) C(2B) P(4) 112.4(3) . . ?
C(113) C(112) C(11) 120.7(5) . . ?
C(112) C(113) C(114) 120.8(5) . . ?
C(115) C(114) C(113) 118.8(5) . . ?
C(114) C(115) C(116) 121.1(5) . . ?
C(11) C(116) C(115) 120.2(5) . . ?
C(122) C(121) C(126) 119.5(5) . . ?
C(122) C(121) P(1) 123.0(4) . . ?
C(126) C(121) P(1) 117.4(4) . . ?
C(121) C(122) C(123) 120.0(5) . . ?
C(124) C(123) C(122) 120.8(6) . . ?
C(123) C(124) C(125) 118.6(6) . . ?
C(126) C(125) C(124) 120.3(6) . . ?
C(125) C(126) C(121) 120.8(5) . . ?
C(212) C(211) C(216) 118.2(5) . . ?
C(212) C(211) P(2) 120.6(4) . . ?
C(216) C(211) P(2) 121.2(4) . . ?
C(213) C(212) C(211) 121.0(5) . . ?
C(212) C(213) C(214) 119.8(6) . . ?
C(215) C(214) C(213) 119.4(5) . . ?
C(214) C(215) C(216) 121.7(5) . . ?
C(215) C(216) C(211) 120.0(5) . . ?
C(226) C(221) C(222) 119.4(5) . . ?
C(226) C(221) P(2) 122.3(4) . . ?
C(222) C(221) P(2) 118.3(4) . . ?
C(223) C(222) C(221) 119.5(5) . . ?
C(224) C(223) C(222) 120.5(6) . . ?
C(223) C(224) C(225) 119.8(6) . . ?
C(224) C(225) C(226) 120.9(6) . . ?
C(225) C(226) C(221) 119.9(6) . . ?
C(312) C(311) C(316) 118.3(5) . . ?
C(312) C(311) P(3) 122.0(4) . . ?
C(316) C(311) P(3) 119.4(4) . . ?
C(313) C(312) C(311) 121.8(5) . . ?
C(312) C(313) C(314) 119.3(6) . . ?
C(315) C(314) C(313) 119.7(6) . . ?
C(314) C(315) C(316) 121.0(5) . . ?
C(315) C(316) C(311) 119.9(5) . . ?
C(322) C(321) C(326) 118.6(5) . . ?
C(322) C(321) P(3) 121.1(4) . . ?
C(326) C(321) P(3) 120.3(4) . . ?
C(321) C(322) C(323) 119.3(6) . . ?
C(324) C(323) C(322) 121.1(6) . . ?
C(323) C(324) C(325) 120.0(5) . . ?
C(326) C(325) C(324) 119.0(6) . . ?
C(325) C(326) C(321) 122.0(5) . . ?
C(412) C(411) C(416) 119.7(5) . . ?
C(412) C(411) P(4) 119.8(4) . . ?
C(416) C(411) P(4) 120.5(4) . . ?
C(411) C(412) C(413) 120.4(5) . . ?
C(414) C(413) C(412) 119.6(5) . . ?
C(413) C(414) C(415) 119.9(5) . . ?
C(414) C(415) C(416) 120.3(5) . . ?
C(411) C(416) C(415) 120.1(5) . . ?
C(426) C(421) C(422) 117.9(5) . . ?
C(426) C(421) P(4) 118.7(4) . . ?
C(422) C(421) P(4) 122.9(4) . . ?
C(423) C(422) C(421) 120.9(5) . . ?
C(422) C(423) C(424) 120.9(5) . . ?
C(423) C(424) C(425) 118.9(5) . . ?
C(426) C(425) C(424) 120.6(5) . . ?
C(425) C(426) C(421) 120.7(5) . . ?

loop_
_geom_bond_atom_site_label_1
_geom_bond_atom_site_label_2
_geom_bond_distance
_geom_bond_site_symmetry_2
_geom_bond_publ_flag
Re(1) O(26) 2.096(3) . ?
Re(1) N(1) 2.154(4) . ?
Re(1) O(171) 2.175(3) . ?
Re(1) Re(2) 2.3194(3) . ?
Re(1) P(1) 2.3873(13) . ?
Re(1) P(3) 2.4091(15) . ?
Re(2) O(16) 2.113(4) . ?
Re(2) N(21) 2.157(4) . ?
Re(2) O(271) 2.171(3) . ?
Re(2) P(4) 2.3820(15) . ?
Re(2) P(2) 2.3998(13) . ?
P(1) C(1B) 1.835(5) . ?
P(1) C(121) 1.837(6) . ?
P(1) C(11) 1.845(5) . ?
P(2) C(221) 1.829(5) . ?
P(2) C(1B) 1.836(5) . ?
P(2) C(211) 1.842(5) . ?
P(3) C(2B) 1.830(5) . ?
P(3) C(321) 1.831(5) . ?
P(3) C(311) 1.845(5) . ?
P(4) C(421) 1.831(5) . ?
P(4) C(411) 1.833(5) . ?
P(4) C(2B) 1.851(5) . ?
O(16) C(16) 1.304(6) . ?
O(26) C(26) 1.294(6) . ?
O(171) C(17) 1.287(6) . ?
O(172) C(17) 1.247(6) . ?
O(271) C(27) 1.284(6) . ?
O(272) C(27) 1.238(6) . ?
N(1) C(16) 1.366(6) . ?
N(1) C(12) 1.373(6) . ?
N(21) C(22) 1.353(7) . ?
N(21) C(26) 1.366(6) . ?
C(11) C(116) 1.375(7) . ?
C(11) C(112) 1.392(7) . ?
C(12) C(13) 1.342(8) . ?
C(12) C(17) 1.493(8) . ?
C(13) C(14) 1.426(8) . ?
C(14) C(15) 1.391(7) . ?
C(15) C(16) 1.399(8) . ?
C(22) C(23) 1.366(8) . ?
C(22) C(27) 1.495(8) . ?
C(23) C(24) 1.387(8) . ?
C(24) C(25) 1.349(8) . ?
C(25) C(26) 1.421(7) . ?
C(112) C(113) 1.367(7) . ?
C(113) C(114) 1.379(8) . ?
C(114) C(115) 1.357(8) . ?
C(115) C(116) 1.390(7) . ?
C(121) C(122) 1.366(7) . ?
C(121) C(126) 1.390(7) . ?
C(122) C(123) 1.392(8) . ?
C(123) C(124) 1.382(8) . ?
C(124) C(125) 1.396(8) . ?
C(125) C(126) 1.367(8) . ?
C(211) C(212) 1.401(7) . ?
C(211) C(216) 1.405(6) . ?
C(212) C(213) 1.385(7) . ?
C(213) C(214) 1.398(7) . ?
C(214) C(215) 1.367(8) . ?
C(215) C(216) 1.380(7) . ?
C(221) C(226) 1.392(7) . ?
C(221) C(222) 1.400(7) . ?
C(222) C(223) 1.398(8) . ?
C(223) C(224) 1.377(8) . ?
C(224) C(225) 1.377(8) . ?
C(225) C(226) 1.385(8) . ?
C(311) C(312) 1.392(7) . ?
C(311) C(316) 1.394(7) . ?
C(312) C(313) 1.373(8) . ?
C(313) C(314) 1.398(8) . ?
C(314) C(315) 1.368(8) . ?
C(315) C(316) 1.391(8) . ?
C(321) C(322) 1.384(7) . ?
C(321) C(326) 1.402(8) . ?
C(322) C(323) 1.405(8) . ?
C(323) C(324) 1.373(9) . ?
C(324) C(325) 1.392(8) . ?
C(325) C(326) 1.374(8) . ?
C(411) C(412) 1.375(8) . ?
C(411) C(416) 1.390(7) . ?
C(412) C(413) 1.410(7) . ?
C(413) C(414) 1.382(7) . ?
C(414) C(415) 1.383(8) . ?
C(415) C(416) 1.395(7) . ?
C(421) C(426) 1.393(7) . ?
C(421) C(422) 1.409(7) . ?
C(422) C(423) 1.372(7) . ?
C(423) C(424) 1.385(8) . ?
C(424) C(425) 1.391(8) . ?
C(425) C(426) 1.386(7) . ?

loop_
_geom_torsion_atom_site_label_1
_geom_torsion_atom_site_label_2
_geom_torsion_atom_site_label_3
_geom_torsion_atom_site_label_4
_geom_torsion
_geom_torsion_site_symmetry_1
_geom_torsion_site_symmetry_2
_geom_torsion_site_symmetry_3
_geom_torsion_site_symmetry_4
_geom_torsion_publ_flag
O(26) Re(1) Re(2) O(16) 89.06(14) . . . . ?
N(1) Re(1) Re(2) O(16) 10.79(14) . . . . ?
O(171) Re(1) Re(2) O(16) 6.4(3) . . . . ?
P(1) Re(1) Re(2) O(16) -77.99(10) . . . . ?
P(3) Re(1) Re(2) O(16) -178.99(10) . . . . ?
O(26) Re(1) Re(2) N(21) 9.36(16) . . . . ?
N(1) Re(1) Re(2) N(21) -68.91(16) . . . . ?
O(171) Re(1) Re(2) N(21) -73.3(3) . . . . ?
P(1) Re(1) Re(2) N(21) -157.70(13) . . . . ?
P(3) Re(1) Re(2) N(21) 101.30(13) . . . . ?
O(26) Re(1) Re(2) O(271) 3.7(3) . . . . ?
N(1) Re(1) Re(2) O(271) -74.6(3) . . . . ?
O(171) Re(1) Re(2) O(271) -79.0(4) . . . . ?
P(1) Re(1) Re(2) O(271) -163.4(3) . . . . ?
P(3) Re(1) Re(2) O(271) 95.6(3) . . . . ?
O(26) Re(1) Re(2) P(4) -78.34(11) . . . . ?
N(1) Re(1) Re(2) P(4) -156.61(11) . . . . ?
O(171) Re(1) Re(2) P(4) -161.0(3) . . . . ?
P(1) Re(1) Re(2) P(4) 114.60(5) . . . . ?
P(3) Re(1) Re(2) P(4) 13.61(5) . . . . ?
O(26) Re(1) Re(2) P(2) -178.86(11) . . . . ?
N(1) Re(1) Re(2) P(2) 102.87(12) . . . . ?
O(171) Re(1) Re(2) P(2) 98.5(3) . . . . ?
P(1) Re(1) Re(2) P(2) 14.08(5) . . . . ?
P(3) Re(1) Re(2) P(2) -86.92(5) . . . . ?
O(26) Re(1) P(1) C(1B) -144.8(4) . . . . ?
N(1) Re(1) P(1) C(1B) -112.5(2) . . . . ?
O(171) Re(1) P(1) C(1B) 173.5(2) . . . . ?
Re(2) Re(1) P(1) C(1B) -28.7(2) . . . . ?
P(3) Re(1) P(1) C(1B) 76.3(2) . . . . ?
O(26) Re(1) P(1) C(121) -23.6(4) . . . . ?
N(1) Re(1) P(1) C(121) 8.7(2) . . . . ?
O(171) Re(1) P(1) C(121) -65.4(2) . . . . ?
Re(2) Re(1) P(1) C(121) 92.52(18) . . . . ?
P(3) Re(1) P(1) C(121) -162.54(18) . . . . ?
O(26) Re(1) P(1) C(11) 92.9(4) . . . . ?
N(1) Re(1) P(1) C(11) 125.3(2) . . . . ?
O(171) Re(1) P(1) C(11) 51.2(2) . . . . ?
Re(2) Re(1) P(1) C(11) -150.9(2) . . . . ?
P(3) Re(1) P(1) C(11) -46.0(2) . . . . ?
O(16) Re(2) P(2) C(221) -23.2(2) . . . . ?
N(21) Re(2) P(2) C(221) 19.6(6) . . . . ?
O(271) Re(2) P(2) C(221) 61.3(2) . . . . ?
Re(1) Re(2) P(2) C(221) -117.80(18) . . . . ?
P(4) Re(2) P(2) C(221) 147.34(18) . . . . ?
O(16) Re(2) P(2) C(1B) 94.8(2) . . . . ?
N(21) Re(2) P(2) C(1B) 137.6(6) . . . . ?
O(271) Re(2) P(2) C(1B) 179.3(2) . . . . ?
Re(1) Re(2) P(2) C(1B) 0.2(2) . . . . ?
P(4) Re(2) P(2) C(1B) -94.7(2) . . . . ?
O(16) Re(2) P(2) C(211) -146.8(2) . . . . ?
N(21) Re(2) P(2) C(211) -104.0(6) . . . . ?
O(271) Re(2) P(2) C(211) -62.3(2) . . . . ?
Re(1) Re(2) P(2) C(211) 118.6(2) . . . . ?
P(4) Re(2) P(2) C(211) 23.8(2) . . . . ?
O(26) Re(1) P(3) C(2B) 94.0(2) . . . . ?
N(1) Re(1) P(3) C(2B) 128.8(5) . . . . ?
O(171) Re(1) P(3) C(2B) 177.5(2) . . . . ?
Re(2) Re(1) P(3) C(2B) -0.44(18) . . . . ?
P(1) Re(1) P(3) C(2B) -95.42(18) . . . . ?
O(26) Re(1) P(3) C(321) -22.2(2) . . . . ?
N(1) Re(1) P(3) C(321) 12.6(6) . . . . ?
O(171) Re(1) P(3) C(321) 61.3(2) . . . . ?
Re(2) Re(1) P(3) C(321) -116.65(19) . . . . ?
P(1) Re(1) P(3) C(321) 148.37(19) . . . . ?
O(26) Re(1) P(3) C(311) -146.3(2) . . . . ?
N(1) Re(1) P(3) C(311) -111.5(5) . . . . ?
O(171) Re(1) P(3) C(311) -62.8(2) . . . . ?
Re(2) Re(1) P(3) C(311) 119.3(2) . . . . ?
P(1) Re(1) P(3) C(311) 24.3(2) . . . . ?
O(16) Re(2) P(4) C(421) -24.5(4) . . . . ?
N(21) Re(2) P(4) C(421) 8.1(2) . . . . ?
O(271) Re(2) P(4) C(421) -65.8(2) . . . . ?
Re(1) Re(2) P(4) C(421) 92.74(18) . . . . ?
P(2) Re(2) P(4) C(421) -162.33(18) . . . . ?
O(16) Re(2) P(4) C(411) 92.0(4) . . . . ?
N(21) Re(2) P(4) C(411) 124.6(2) . . . . ?
O(271) Re(2) P(4) C(411) 50.7(2) . . . . ?
Re(1) Re(2) P(4) C(411) -150.8(2) . . . . ?
P(2) Re(2) P(4) C(411) -45.9(2) . . . . ?
O(16) Re(2) P(4) C(2B) -144.4(4) . . . . ?
N(21) Re(2) P(4) C(2B) -111.8(2) . . . . ?
O(271) Re(2) P(4) C(2B) 174.3(2) . . . . ?
Re(1) Re(2) P(4) C(2B) -27.18(18) . . . . ?
P(2) Re(2) P(4) C(2B) 77.75(18) . . . . ?
N(21) Re(2) O(16) C(16) 60.6(3) . . . . ?
O(271) Re(2) O(16) C(16) 135.0(3) . . . . ?
Re(1) Re(2) O(16) C(16) -23.4(3) . . . . ?
P(4) Re(2) O(16) C(16) 93.7(5) . . . . ?
P(2) Re(2) O(16) C(16) -127.8(3) . . . . ?
N(1) Re(1) O(26) C(26) 64.8(4) . . . . ?
O(171) Re(1) O(26) C(26) 139.7(4) . . . . ?
Re(2) Re(1) O(26) C(26) -18.1(4) . . . . ?
P(1) Re(1) O(26) C(26) 97.8(5) . . . . ?
P(3) Re(1) O(26) C(26) -122.5(4) . . . . ?
O(26) Re(1) O(171) C(17) -65.9(4) . . . . ?
N(1) Re(1) O(171) C(17) 14.3(4) . . . . ?
Re(2) Re(1) O(171) C(17) 18.9(6) . . . . ?
P(1) Re(1) O(171) C(17) 104.5(4) . . . . ?
P(3) Re(1) O(171) C(17) -155.9(4) . . . . ?
O(16) Re(2) O(271) C(27) -71.3(4) . . . . ?
N(21) Re(2) O(271) C(27) 10.1(4) . . . . ?
Re(1) Re(2) O(271) C(27) 16.0(6) . . . . ?
P(4) Re(2) O(271) C(27) 99.4(4) . . . . ?
P(2) Re(2) O(271) C(27) -161.6(4) . . . . ?
O(26) Re(1) N(1) C(16) -98.2(4) . . . . ?
O(171) Re(1) N(1) C(16) 175.5(4) . . . . ?
Re(2) Re(1) N(1) C(16) -2.8(4) . . . . ?
P(1) Re(1) N(1) C(16) 89.6(4) . . . . ?
P(3) Re(1) N(1) C(16) -133.7(4) . . . . ?
O(26) Re(1) N(1) C(12) 70.5(4) . . . . ?
O(171) Re(1) N(1) C(12) -15.8(3) . . . . ?
Re(2) Re(1) N(1) C(12) 165.9(4) . . . . ?
P(1) Re(1) N(1) C(12) -101.7(4) . . . . ?
P(3) Re(1) N(1) C(12) 35.0(8) . . . . ?
O(16) Re(2) N(21) C(22) 77.2(4) . . . . ?
O(271) Re(2) N(21) C(22) -9.8(4) . . . . ?
Re(1) Re(2) N(21) C(22) 172.4(4) . . . . ?
P(4) Re(2) N(21) C(22) -95.1(4) . . . . ?
P(2) Re(2) N(21) C(22) 33.6(9) . . . . ?
O(16) Re(2) N(21) C(26) -99.7(4) . . . . ?
O(271) Re(2) N(21) C(26) 173.3(5) . . . . ?
Re(1) Re(2) N(21) C(26) -4.5(4) . . . . ?
P(4) Re(2) N(21) C(26) 88.0(4) . . . . ?
P(2) Re(2) N(21) C(26) -143.3(5) . . . . ?
C(1B) P(1) C(11) C(116) -151.8(5) . . . . ?
C(121) P(1) C(11) C(116) 99.4(5) . . . . ?
Re(1) P(1) C(11) C(116) -23.8(5) . . . . ?
C(1B) P(1) C(11) C(112) 34.6(5) . . . . ?
C(121) P(1) C(11) C(112) -74.2(5) . . . . ?
Re(1) P(1) C(11) C(112) 162.6(4) . . . . ?
C(16) N(1) C(12) C(13) 3.1(8) . . . . ?
Re(1) N(1) C(12) C(13) -166.2(5) . . . . ?
C(16) N(1) C(12) C(17) -175.2(5) . . . . ?
Re(1) N(1) C(12) C(17) 15.5(6) . . . . ?
N(1) C(12) C(13) C(14) 0.5(9) . . . . ?
C(17) C(12) C(13) C(14) 178.7(5) . . . . ?
C(12) C(13) C(14) C(15) -3.5(9) . . . . ?
C(13) C(14) C(15) C(16) 2.9(9) . . . . ?
Re(2) O(16) C(16) N(1) 25.3(6) . . . . ?
Re(2) O(16) C(16) C(15) -153.6(4) . . . . ?
C(12) N(1) C(16) O(16) 177.3(4) . . . . ?
Re(1) N(1) C(16) O(16) -14.3(6) . . . . ?
C(12) N(1) C(16) C(15) -3.8(8) . . . . ?
Re(1) N(1) C(16) C(15) 164.6(4) . . . . ?
C(14) C(15) C(16) O(16) 179.6(5) . . . . ?
C(14) C(15) C(16) N(1) 0.8(8) . . . . ?
Re(1) O(171) C(17) O(172) 172.1(4) . . . . ?
Re(1) O(171) C(17) C(12) -10.8(6) . . . . ?
C(13) C(12) C(17) O(172) -4.1(9) . . . . ?
N(1) C(12) C(17) O(172) 174.2(5) . . . . ?
C(13) C(12) C(17) O(171) 178.6(5) . . . . ?
N(1) C(12) C(17) O(171) -3.1(7) . . . . ?
C(121) P(1) C(1B) P(2) -90.3(3) . . . . ?
C(11) P(1) C(1B) P(2) 167.6(3) . . . . ?
Re(1) P(1) C(1B) P(2) 33.9(3) . . . . ?
C(221) P(2) C(1B) P(1) 105.1(3) . . . . ?
C(211) P(2) C(1B) P(1) -150.6(3) . . . . ?
Re(2) P(2) C(1B) P(1) -20.5(3) . . . . ?
C(26) N(21) C(22) C(23) 2.6(9) . . . . ?
Re(2) N(21) C(22) C(23) -174.3(5) . . . . ?
C(26) N(21) C(22) C(27) -174.3(5) . . . . ?
Re(2) N(21) C(22) C(27) 8.7(7) . . . . ?
N(21) C(22) C(23) C(24) -1.3(10) . . . . ?
C(27) C(22) C(23) C(24) 175.3(6) . . . . ?
C(22) C(23) C(24) C(25) 0.5(11) . . . . ?
C(23) C(24) C(25) C(26) -0.9(11) . . . . ?
Re(1) O(26) C(26) N(21) 18.3(7) . . . . ?
Re(1) O(26) C(26) C(25) -163.7(4) . . . . ?
C(22) N(21) C(26) O(26) 175.0(5) . . . . ?
Re(2) N(21) C(26) O(26) -8.2(7) . . . . ?
C(22) N(21) C(26) C(25) -3.0(8) . . . . ?
Re(2) N(21) C(26) C(25) 173.8(4) . . . . ?
C(24) C(25) C(26) O(26) -175.8(6) . . . . ?
C(24) C(25) C(26) N(21) 2.1(9) . . . . ?
Re(2) O(271) C(27) O(272) 173.0(5) . . . . ?
Re(2) O(271) C(27) C(22) -8.7(7) . . . . ?
N(21) C(22) C(27) O(272) 178.3(6) . . . . ?
C(23) C(22) C(27) O(272) 1.4(10) . . . . ?
N(21) C(22) C(27) O(271) -0.1(8) . . . . ?
C(23) C(22) C(27) O(271) -176.9(6) . . . . ?
C(321) P(3) C(2B) P(4) 106.2(3) . . . . ?
C(311) P(3) C(2B) P(4) -150.0(3) . . . . ?
Re(1) P(3) C(2B) P(4) -18.3(3) . . . . ?
C(421) P(4) C(2B) P(3) -92.0(3) . . . . ?
C(411) P(4) C(2B) P(3) 165.9(3) . . . . ?
Re(2) P(4) C(2B) P(3) 31.4(3) . . . . ?
C(116) C(11) C(112) C(113) 0.9(9) . . . . ?
P(1) C(11) C(112) C(113) 174.7(5) . . . . ?
C(11) C(112) C(113) C(114) -1.6(10) . . . . ?
C(112) C(113) C(114) C(115) 1.7(10) . . . . ?
C(113) C(114) C(115) C(116) -1.2(10) . . . . ?
C(112) C(11) C(116) C(115) -0.4(9) . . . . ?
P(1) C(11) C(116) C(115) -174.1(5) . . . . ?
C(114) C(115) C(116) C(11) 0.6(10) . . . . ?
C(1B) P(1) C(121) C(122) 27.3(5) . . . . ?
C(11) P(1) C(121) C(122) 131.4(5) . . . . ?
Re(1) P(1) C(121) C(122) -98.0(5) . . . . ?
C(1B) P(1) C(121) C(126) -155.7(4) . . . . ?
C(11) P(1) C(121) C(126) -51.6(5) . . . . ?
Re(1) P(1) C(121) C(126) 79.1(4) . . . . ?
C(126) C(121) C(122) C(123) 0.7(9) . . . . ?
P(1) C(121) C(122) C(123) 177.7(5) . . . . ?
C(121) C(122) C(123) C(124) -1.5(10) . . . . ?
C(122) C(123) C(124) C(125) 1.1(10) . . . . ?
C(123) C(124) C(125) C(126) 0.1(9) . . . . ?
C(124) C(125) C(126) C(121) -0.8(9) . . . . ?
C(122) C(121) C(126) C(125) 0.4(8) . . . . ?
P(1) C(121) C(126) C(125) -176.7(4) . . . . ?
C(221) P(2) C(211) C(212) 158.0(4) . . . . ?
C(1B) P(2) C(211) C(212) 49.7(5) . . . . ?
Re(2) P(2) C(211) C(212) -70.7(4) . . . . ?
C(221) P(2) C(211) C(216) -24.5(5) . . . . ?
C(1B) P(2) C(211) C(216) -132.8(4) . . . . ?
Re(2) P(2) C(211) C(216) 106.8(4) . . . . ?
C(216) C(211) C(212) C(213) -1.9(8) . . . . ?
P(2) C(211) C(212) C(213) 175.6(4) . . . . ?
C(211) C(212) C(213) C(214) 2.0(8) . . . . ?
C(212) C(213) C(214) C(215) -1.3(9) . . . . ?
C(213) C(214) C(215) C(216) 0.5(9) . . . . ?
C(214) C(215) C(216) C(211) -0.4(8) . . . . ?
C(212) C(211) C(216) C(215) 1.0(7) . . . . ?
P(2) C(211) C(216) C(215) -176.5(4) . . . . ?
C(1B) P(2) C(221) C(226) 36.8(5) . . . . ?
C(211) P(2) C(221) C(226) -69.8(5) . . . . ?
Re(2) P(2) C(221) C(226) 155.9(4) . . . . ?
C(1B) P(2) C(221) C(222) -145.4(4) . . . . ?
C(211) P(2) C(221) C(222) 107.9(4) . . . . ?
Re(2) P(2) C(221) C(222) -26.4(5) . . . . ?
C(226) C(221) C(222) C(223) -1.5(8) . . . . ?
P(2) C(221) C(222) C(223) -179.3(4) . . . . ?
C(221) C(222) C(223) C(224) -0.1(8) . . . . ?
C(222) C(223) C(224) C(225) 0.9(9) . . . . ?
C(223) C(224) C(225) C(226) 0.1(9) . . . . ?
C(224) C(225) C(226) C(221) -1.7(9) . . . . ?
C(222) C(221) C(226) C(225) 2.5(8) . . . . ?
P(2) C(221) C(226) C(225) -179.9(4) . . . . ?
C(2B) P(3) C(311) C(312) 45.4(5) . . . . ?
C(321) P(3) C(311) C(312) 152.1(5) . . . . ?
Re(1) P(3) C(311) C(312) -76.6(5) . . . . ?
C(2B) P(3) C(311) C(316) -141.0(5) . . . . ?
C(321) P(3) C(311) C(316) -34.3(5) . . . . ?
Re(1) P(3) C(311) C(316) 97.0(5) . . . . ?
C(316) C(311) C(312) C(313) 2.6(9) . . . . ?
P(3) C(311) C(312) C(313) 176.2(5) . . . . ?
C(311) C(312) C(313) C(314) -2.1(10) . . . . ?
C(312) C(313) C(314) C(315) 0.9(11) . . . . ?
C(313) C(314) C(315) C(316) -0.2(11) . . . . ?
C(314) C(315) C(316) C(311) 0.7(10) . . . . ?
C(312) C(311) C(316) C(315) -1.9(9) . . . . ?
P(3) C(311) C(316) C(315) -175.7(5) . . . . ?
C(2B) P(3) C(321) C(322) -142.4(4) . . . . ?
C(311) P(3) C(321) C(322) 111.4(5) . . . . ?
Re(1) P(3) C(321) C(322) -23.9(5) . . . . ?
C(2B) P(3) C(321) C(326) 37.2(5) . . . . ?
C(311) P(3) C(321) C(326) -69.0(5) . . . . ?
Re(1) P(3) C(321) C(326) 155.7(4) . . . . ?
C(326) C(321) C(322) C(323) -1.9(8) . . . . ?
P(3) C(321) C(322) C(323) 177.8(4) . . . . ?
C(321) C(322) C(323) C(324) 0.9(9) . . . . ?
C(322) C(323) C(324) C(325) -0.5(9) . . . . ?
C(323) C(324) C(325) C(326) 1.2(9) . . . . ?
C(324) C(325) C(326) C(321) -2.3(9) . . . . ?
C(322) C(321) C(326) C(325) 2.7(8) . . . . ?
P(3) C(321) C(326) C(325) -177.0(4) . . . . ?
C(421) P(4) C(411) C(412) -74.8(5) . . . . ?
C(2B) P(4) C(411) C(412) 32.7(5) . . . . ?
Re(2) P(4) C(411) C(412) 162.5(4) . . . . ?
C(421) P(4) C(411) C(416) 102.9(4) . . . . ?
C(2B) P(4) C(411) C(416) -149.6(4) . . . . ?
Re(2) P(4) C(411) C(416) -19.8(5) . . . . ?
C(416) C(411) C(412) C(413) 0.1(8) . . . . ?
P(4) C(411) C(412) C(413) 177.9(4) . . . . ?
C(411) C(412) C(413) C(414) 1.1(9) . . . . ?
C(412) C(413) C(414) C(415) -2.3(8) . . . . ?
C(413) C(414) C(415) C(416) 2.2(8) . . . . ?
C(412) C(411) C(416) C(415) -0.2(8) . . . . ?
P(4) C(411) C(416) C(415) -177.9(4) . . . . ?
C(414) C(415) C(416) C(411) -0.9(8) . . . . ?
C(411) P(4) C(421) C(426) -43.2(5) . . . . ?
C(2B) P(4) C(421) C(426) -147.3(4) . . . . ?
Re(2) P(4) C(421) C(426) 87.2(4) . . . . ?
C(411) P(4) C(421) C(422) 144.0(5) . . . . ?
C(2B) P(4) C(421) C(422) 39.9(5) . . . . ?
Re(2) P(4) C(421) C(422) -85.6(5) . . . . ?
C(426) C(421) C(422) C(423) 0.5(8) . . . . ?
P(4) C(421) C(422) C(423) 173.4(5) . . . . ?
C(421) C(422) C(423) C(424) -0.4(9) . . . . ?
C(422) C(423) C(424) C(425) 0.0(9) . . . . ?
C(423) C(424) C(425) C(426) 0.3(10) . . . . ?
C(424) C(425) C(426) C(421) -0.1(10) . . . . ?
C(422) C(421) C(426) C(425) -0.3(9) . . . . ?
P(4) C(421) C(426) C(425) -173.4(5) . . . . ?
